data_1522944
loop_
_publ_author_name
'Stadelmaier, H.H.'
'Cadieu, F.J.'
'Liu, N.C.'

_publ_section_title
;
 Fe-Ti-rare earth compounds with the tetragonal Mn12 Th structure type
;
_journal_name_full 'Materials Letters'
_journal_page_first 80
_journal_page_last 81
_journal_volume 6
_journal_year 1987
_chemical_formula_sum 'Fe10.92 Sm Ti1.08'
_chemical_name_systematic '(Fe0.91 Ti0.09)12 Sm'
_space_group_IT_number 139
_symmetry_space_group_name_Hall '-I 4 2'
_symmetry_space_group_name_H-M 'I 4/m m m'
_cell_angle_alpha 90
_cell_angle_beta 90
_cell_angle_gamma 90
_cell_formula_units_Z 2
_cell_length_a 8.57
_cell_length_b 8.57
_cell_length_c 4.796
_cell_volume 352.242
_citation_journal_id_ASTM MLETDJ
_cod_data_source_file Stadelmaier_MLETDJ_1987_63.cif
_cod_data_source_block Fe10.92Sm1Ti1.08
_cod_original_cell_volume 352.2417
_cod_original_formula_sum 'Fe10.92 Sm1 Ti1.08'
_cod_database_code 1522944

loop_
_symmetry_equiv_pos_as_xyz
x,y,z
-y,x,z
-x,-y,z
y,-x,z
x,-y,-z
y,x,-z
-x,y,-z
-y,-x,-z
-x,-y,-z
y,-x,-z
x,y,-z
-y,x,-z
-x,y,z
-y,-x,z
x,-y,z
y,x,z
x+1/2,y+1/2,z+1/2
-y+1/2,x+1/2,z+1/2
-x+1/2,-y+1/2,z+1/2
y+1/2,-x+1/2,z+1/2
x+1/2,-y+1/2,-z+1/2
y+1/2,x+1/2,-z+1/2
-x+1/2,y+1/2,-z+1/2
-y+1/2,-x+1/2,-z+1/2
-x+1/2,-y+1/2,-z+1/2
y+1/2,-x+1/2,-z+1/2
x+1/2,y+1/2,-z+1/2
-y+1/2,x+1/2,-z+1/2
-x+1/2,y+1/2,z+1/2
-y+1/2,-x+1/2,z+1/2
x+1/2,-y+1/2,z+1/2
y+1/2,x+1/2,z+1/2

loop_
_atom_site_label
_atom_site_type_symbol
_atom_site_fract_x
_atom_site_fract_y
_atom_site_fract_z
_atom_site_occupancy
_atom_site_U_iso_or_equiv
Fe2 Fe 0.36 0 0 0.91 0.0
Sm1 Sm 0 0 0 1 0.0
Ti2 Ti 0.36 0 0 0.09 0.0
Fe3 Fe 0.277 0.5 0 0.91 0.0
Ti1 Ti 0.25 0.25 0.25 0.09 0.0
Ti3 Ti 0.277 0.5 0 0.09 0.0
Fe1 Fe 0.25 0.25 0.25 0.91 0.0
